data_7716532
loop_
_publ_author_name
'Penki, Venkata Sai Sashankh'
'Chu, Yu-Ting'
'Chen, Hsing-Yin'
'Sudewi, Sri'
'Li, Chien-Hung'
'Huang, Genin Gary'
'Hsu, Sodio C. N.'

_publ_section_title
;
 Steric and electronic influence on Cu-Cu short contacts in
 &#x3b2;-thioketiminato tricopper(I) clusters.
;
_journal_issue 31
_journal_name_full 'Dalton transactions (Cambridge, England : 2003)'
_journal_page_first 13160
_journal_page_last 13173
_journal_paper_doi 10.1039/d4dt01549e
_journal_volume 53
_journal_year 2024
_chemical_formula_moiety 'C33 H33 Cu3 N6 O6 S3, C H2 Cl2'
_chemical_formula_sum 'C34 H35 Cl2 Cu3 N6 O6 S3'
_chemical_formula_weight 981.38
_space_group_crystal_system triclinic
_space_group_IT_number 2
_space_group_name_Hall '-P 1'
_space_group_name_H-M_alt 'P -1'
_atom_sites_solution_hydrogens geom
_atom_sites_solution_primary dual
_audit_block_doi 10.5517/ccdc.csd.cc2jmgvh
_audit_creation_date 2024-03-15
_audit_creation_method
;
Olex2 1.5
(compiled 2024.02.16 svn.r378c4104 for OlexSys, GUI svn.r6928)
;
_audit_update_record
;
2024-03-22 deposited with the CCDC.	2024-07-03 downloaded from the CCDC.
;
_cell_angle_alpha 102.293(2)
_cell_angle_beta 107.274(2)
_cell_angle_gamma 114.886(2)
_cell_formula_units_Z 2
_cell_length_a 12.8659(8)
_cell_length_b 14.5520(10)
_cell_length_c 14.7553(8)
_cell_measurement_reflns_used 9332
_cell_measurement_temperature 200(2)
_cell_measurement_theta_max 24.31
_cell_measurement_theta_min 2.50
_cell_volume 2203.5(2)
_computing_molecular_graphics 'Olex2 1.5 (Dolomanov et al., 2009)'
_computing_publication_material 'Olex2 1.5 (Dolomanov et al., 2009)'
_computing_structure_refinement 'SHELXL 2018/3 (Sheldrick, 2015)'
_computing_structure_solution 'SHELXT 2018/2 (Sheldrick, 2018)'
_diffrn_ambient_temperature 200(2)
_diffrn_measured_fraction_theta_full 0.997
_diffrn_measured_fraction_theta_max 0.996
_diffrn_measurement_device_type 'Bruker D8 Venture'
_diffrn_radiation_type MoK\a
_diffrn_radiation_wavelength 0.71073
_diffrn_reflns_av_R_equivalents 0.1002
_diffrn_reflns_av_unetI/netI 0.0562
_diffrn_reflns_Laue_measured_fraction_full 0.997
_diffrn_reflns_Laue_measured_fraction_max 0.996
_diffrn_reflns_limit_h_max 15
_diffrn_reflns_limit_h_min -15
_diffrn_reflns_limit_k_max 17
_diffrn_reflns_limit_k_min -17
_diffrn_reflns_limit_l_max 17
_diffrn_reflns_limit_l_min -17
_diffrn_reflns_number 64947
_diffrn_reflns_point_group_measured_fraction_full 0.997
_diffrn_reflns_point_group_measured_fraction_max 0.996
_diffrn_reflns_theta_full 25.242
_diffrn_reflns_theta_max 25.440
_diffrn_reflns_theta_min 2.503
_diffrn_source_current 1.4
_diffrn_source_power 0.07
_diffrn_source_voltage 50.0
_exptl_absorpt_coefficient_mu 1.744
_exptl_absorpt_correction_T_max 0.7452
_exptl_absorpt_correction_T_min 0.5746
_exptl_absorpt_correction_type multi-scan
_exptl_absorpt_process_details
;
SADABS-2016/2 (Bruker,2016/2) was used for absorption correction.
wR2(int) was 0.1136 before and 0.0801 after correction.
The Ratio of minimum to maximum transmission is 0.7711.
The \l/2 correction factor is Not present.
;
_exptl_crystal_colour orange
_exptl_crystal_colour_primary orange
_exptl_crystal_density_diffrn 1.479
_exptl_crystal_density_method 'not measured'
_exptl_crystal_description block
_exptl_crystal_F_000 996
_exptl_crystal_size_max 0.14
_exptl_crystal_size_mid 0.05
_exptl_crystal_size_min 0.01
_refine_diff_density_max 0.474
_refine_diff_density_min -0.516
_refine_diff_density_rms 0.074
_refine_ls_extinction_method none
_refine_ls_goodness_of_fit_ref 1.018
_refine_ls_hydrogen_treatment constr
_refine_ls_matrix_type full
_refine_ls_number_parameters 493
_refine_ls_number_reflns 8118
_refine_ls_number_restraints 0
_refine_ls_restrained_S_all 1.018
_refine_ls_R_factor_all 0.0752
_refine_ls_R_factor_gt 0.0451
_refine_ls_shift/su_max 0.001
_refine_ls_shift/su_mean 0.000
_refine_ls_structure_factor_coef Fsqd
_refine_ls_weighting_details 'w=1/[\s^2^(Fo^2^)+(0.0451P)^2^+2.4216P] where P=(Fo^2^+2Fc^2^)/3'
_refine_ls_weighting_scheme calc
_refine_ls_wR_factor_gt 0.0999
_refine_ls_wR_factor_ref 0.1157
_reflns_Friedel_coverage 0.000
_reflns_number_gt 5811
_reflns_number_total 8118
_reflns_threshold_expression 'I > 2\s(I)'
_cod_data_source_file d4dt01549e2.cif
_cod_data_source_block d24948
_cod_depositor_comments 'Adding full bibliography for 7716532--7716537.cif.'
_cod_database_code 7716532
_shelx_shelxl_version_number 2018/3
_shelx_space_group_comment
;
The symmetry employed for this shelxl refinement is uniquely defined
by the following loop, which should always be used as a source of
symmetry information in preference to the above space-group names.
They are only intended as comments.
;
_shelx_estimated_absorpt_t_max 0.983
_shelx_estimated_absorpt_t_min 0.792
_olex2_refinement_description
;
1. Fixed Uiso
 At 1.2 times of:
  All C(H) groups, All C(H,H) groups
 At 1.5 times of:
  All C(H,H,H) groups
2.a Secondary CH2 refined with riding coordinates:
 C01L(H01W,H01X)
2.b Aromatic/amide H refined with riding coordinates:
 C00R(H00R), C00S(H00S), C00U(H00U), C00X(H00X), C00Y(H00Y), C00Z(H00Z),
 C013(H013), C015(H015), C016(H016), C017(H017), C019(H019), C01A(H01D),
 C01B(H01E), C01C(H01F), C01F(H01M)
2.c Idealised Me refined as rotating group:
 C018(H01A,H01B,H01C), C01D(H01G,H01H,H01I), C01E(H01J,H01K,H01L), C01G(H01N,
 H01O,H01P), C01H(H01Q,H01R,H01S), C01K(H01T,H01U,H01V)
;
_smtbx_masks_void_probe_radius 1.2
_smtbx_masks_void_truncation_radius 1.2
_olex2_submission_special_instructions 'No special instructions were received'

loop_
_space_group_symop_operation_xyz
'x, y, z'
'-x, -y, -z'

loop_
_atom_site_label
_atom_site_type_symbol
_atom_site_fract_x
_atom_site_fract_y
_atom_site_fract_z
_atom_site_U_iso_or_equiv
_atom_site_adp_type
_atom_site_occupancy
_atom_site_site_symmetry_order
_atom_site_calc_flag
_atom_site_refinement_flags_posn
_atom_site_refinement_flags_adp
_atom_site_refinement_flags_occupancy
_atom_site_disorder_assembly
_atom_site_disorder_group
Cu01 Cu 0.76534(5) 0.31292(4) 0.87585(4) 0.04057(15) Uani 1 1 d . . . . .
Cu02 Cu 0.57457(5) 0.12048(4) 0.70285(4) 0.04073(15) Uani 1 1 d . . . . .
Cu03 Cu 0.60319(5) 0.13914(4) 0.90057(4) 0.04036(15) Uani 1 1 d . . . . .
S004 S 0.80308(10) 0.26491(10) 1.01110(8) 0.0434(3) Uani 1 1 d . . . . .
S005 S 0.76376(10) 0.24691(10) 0.72576(8) 0.0471(3) Uani 1 1 d . . . . .
S006 S 0.54108(11) -0.00737(10) 0.76764(8) 0.0462(3) Uani 1 1 d . . . . .
Cl07 Cl 0.70910(19) 0.49375(14) 0.38452(13) 0.1045(6) Uani 1 1 d . . . . .
Cl8 Cl 0.9709(2) 0.6255(2) 0.5355(2) 0.1597(10) Uani 1 1 d . . . . .
N009 N 0.5035(3) 0.1788(3) 0.9617(2) 0.0388(8) Uani 1 1 d . . . . .
N00A N 0.4028(3) 0.0758(3) 0.6060(2) 0.0382(8) Uani 1 1 d . . . . .
N00C N 0.7642(3) 0.4479(3) 0.8749(3) 0.0420(8) Uani 1 1 d . . . . .
O00D O 0.3812(4) 0.4177(3) 0.4122(3) 0.0694(10) Uani 1 1 d . . . . .
N10 N 0.7861(5) 0.6794(4) 1.2446(3) 0.0611(11) Uani 1 1 d . . . . .
O2 O 0.6850(4) 0.6626(4) 1.2462(3) 0.0808(12) Uani 1 1 d . . . . .
O3 O -0.0678(4) -0.1126(3) 0.6281(3) 0.0826(12) Uani 1 1 d . . . . .
O00H O 0.8890(4) 0.7425(4) 1.3184(3) 0.0908(13) Uani 1 1 d . . . . .
N11 N -0.0187(4) -0.1238(4) 0.7062(3) 0.0602(11) Uani 1 1 d . . . . .
O1 O 0.4070(4) 0.3181(4) 0.2985(3) 0.0904(14) Uani 1 1 d . . . . .
C00K C 0.7719(4) 0.5107(4) 0.9673(3) 0.0403(10) Uani 1 1 d . . . . .
N12 N 0.3967(4) 0.3415(4) 0.3784(3) 0.0586(11) Uani 1 1 d . . . . .
C00M C 0.3690(4) 0.1066(4) 0.9023(3) 0.0395(10) Uani 1 1 d . . . . .
C00N C 0.4002(4) 0.1431(3) 0.5483(3) 0.0348(9) Uani 1 1 d . . . . .
C00O C 0.2970(4) -0.0096(4) 0.5863(3) 0.0417(10) Uani 1 1 d . . . . .
C00P C 0.5492(4) 0.2614(4) 1.0472(3) 0.0419(10) Uani 1 1 d . . . . .
C00Q C 0.7818(4) 0.6219(4) 1.1480(3) 0.0463(11) Uani 1 1 d . . . . .
C00R C 0.1747(4) 0.0518(4) 0.7599(3) 0.0480(11) Uani 1 1 d . . . . .
H00R H 0.129013 0.065385 0.706100 0.058 Uiso 1 1 calc R U . . .
C00S C 0.2883(4) -0.0864(4) 0.6377(3) 0.0479(11) Uani 1 1 d . . . . .
H00S H 0.203333 -0.143424 0.616200 0.057 Uiso 1 1 calc R U . . .
O00T O -0.0747(4) -0.2009(4) 0.7264(3) 0.0971(15) Uani 1 1 d . . . . .
C00U C 0.3029(4) 0.1264(4) 0.8231(3) 0.0454(11) Uani 1 1 d . . . . .
H00U H 0.345854 0.191425 0.812296 0.054 Uiso 1 1 calc R U . . .
C00V C 0.1150(4) -0.0415(4) 0.7763(3) 0.0470(11) Uani 1 1 d . . . . .
C00W C 0.7894(4) 0.3430(3) 1.1103(3) 0.0412(10) Uani 1 1 d . . . . .
C00X C 0.8932(4) 0.6374(4) 1.1441(4) 0.0529(12) Uani 1 1 d . . . . .
H00X H 0.972647 0.686193 1.202925 0.064 Uiso 1 1 calc R U . . .
C00Y C 0.6841(4) 0.3360(4) 1.1148(3) 0.0437(10) Uani 1 1 d . . . . .
H00Y H 0.701004 0.391147 1.174357 0.052 Uiso 1 1 calc R U . . .
C00Z C 0.8873(4) 0.5802(4) 1.0525(3) 0.0516(12) Uani 1 1 d . . . . .
H00Z H 0.963185 0.589126 1.048673 0.062 Uiso 1 1 calc R U . . .
C010 C 0.3753(5) -0.0931(4) 0.7088(3) 0.0475(11) Uani 1 1 d . . . . .
C011 C 0.7488(4) 0.3349(4) 0.6642(3) 0.0485(12) Uani 1 1 d . . . . .
C012 C 0.7671(4) 0.4878(4) 0.8039(3) 0.0464(11) Uani 1 1 d . . . . .
C013 C 0.3049(4) 0.0106(4) 0.9169(3) 0.0472(11) Uani 1 1 d . . . . .
H013 H 0.349608 -0.003581 0.970782 0.057 Uiso 1 1 calc R U . . .
C014 C 0.4006(4) 0.2732(4) 0.4393(3) 0.0450(11) Uani 1 1 d . . . . .
C015 C 0.1785(4) -0.0635(4) 0.8546(3) 0.0516(12) Uani 1 1 d . . . . .
H015 H 0.134864 -0.128774 0.864800 0.062 Uiso 1 1 calc R U . . .
C016 C 0.7530(4) 0.4284(4) 0.7036(3) 0.0523(12) Uani 1 1 d . . . . .
H016 H 0.745295 0.463743 0.656934 0.063 Uiso 1 1 calc R U . . .
C017 C 0.4169(4) 0.2448(4) 0.5941(3) 0.0425(10) Uani 1 1 d . . . . .
H017 H 0.428927 0.269400 0.663431 0.051 Uiso 1 1 calc R U . . .
C018 C 0.4594(5) 0.2820(4) 1.0847(4) 0.0598(13) Uani 1 1 d . . . . .
H01A H 0.423418 0.228147 1.113412 0.090 Uiso 1 1 calc R U . . .
H01B H 0.390453 0.274580 1.026686 0.090 Uiso 1 1 calc R U . . .
H01C H 0.506672 0.356408 1.137982 0.090 Uiso 1 1 calc R U . . .
C019 C 0.3872(5) 0.1082(4) 0.4479(3) 0.0530(12) Uani 1 1 d . . . . .
H019 H 0.377959 0.039171 0.417101 0.064 Uiso 1 1 calc R U . . .
C01A C 0.6665(5) 0.5520(4) 1.0648(4) 0.0609(14) Uani 1 1 d . . . . .
H01D H 0.590734 0.542300 1.069328 0.073 Uiso 1 1 calc R U . . .
C01B C 0.6609(4) 0.4956(4) 0.9739(4) 0.0570(13) Uani 1 1 d . . . . .
H01E H 0.580968 0.446227 0.915678 0.068 Uiso 1 1 calc R U . . .
C01C C 0.4160(4) 0.3108(4) 0.5391(3) 0.0480(11) Uani 1 1 d . . . . .
H01F H 0.425859 0.380186 0.569362 0.058 Uiso 1 1 calc R U . . .
C01D C 0.9163(5) 0.4237(4) 1.2019(3) 0.0620(14) Uani 1 1 d . . . . .
H01G H 0.975327 0.470670 1.179562 0.093 Uiso 1 1 calc R U . . .
H01H H 0.950929 0.383539 1.232865 0.093 Uiso 1 1 calc R U . . .
H01I H 0.905265 0.469478 1.252977 0.093 Uiso 1 1 calc R U . . .
C01E C 0.1703(5) -0.0401(5) 0.5052(4) 0.0660(15) Uani 1 1 d . . . . .
H01J H 0.153692 -0.088098 0.438437 0.099 Uiso 1 1 calc R U . . .
H01K H 0.172642 0.026756 0.500281 0.099 Uiso 1 1 calc R U . . .
H01L H 0.102420 -0.078880 0.524403 0.099 Uiso 1 1 calc R U . . .
C01F C 0.3878(5) 0.1745(4) 0.3932(4) 0.0557(13) Uani 1 1 d . . . . .
H01M H 0.379541 0.151913 0.324838 0.067 Uiso 1 1 calc R U . . .
C01G C 0.3300(5) -0.1902(4) 0.7403(4) 0.0686(15) Uani 1 1 d . . . . .
H01N H 0.361480 -0.237133 0.717281 0.103 Uiso 1 1 calc R U . . .
H01O H 0.236762 -0.232793 0.708522 0.103 Uiso 1 1 calc R U . . .
H01P H 0.362668 -0.163455 0.815488 0.103 Uiso 1 1 calc R U . . .
C01H C 0.7394(6) 0.2986(5) 0.5564(4) 0.0762(17) Uani 1 1 d . . . . .
H01Q H 0.729833 0.349246 0.524994 0.114 Uiso 1 1 calc R U . . .
H01R H 0.665376 0.224103 0.514528 0.114 Uiso 1 1 calc R U . . .
H01S H 0.816864 0.299006 0.559968 0.114 Uiso 1 1 calc R U . . .
C01K C 0.7856(6) 0.6005(5) 0.8211(4) 0.0799(18) Uani 1 1 d . . . . .
H01T H 0.829841 0.632741 0.782092 0.120 Uiso 1 1 calc R U . . .
H01U H 0.836583 0.647623 0.894710 0.120 Uiso 1 1 calc R U . . .
H01V H 0.702495 0.594587 0.797797 0.120 Uiso 1 1 calc R U . . .
C01L C 0.8281(6) 0.6189(5) 0.4852(4) 0.0771(17) Uani 1 1 d . . . . .
H01W H 0.839932 0.678846 0.460136 0.093 Uiso 1 1 calc R U . . .
H01X H 0.800899 0.630850 0.540556 0.093 Uiso 1 1 calc R U . . .

loop_
_atom_site_aniso_label
_atom_site_aniso_U_11
_atom_site_aniso_U_22
_atom_site_aniso_U_33
_atom_site_aniso_U_23
_atom_site_aniso_U_13
_atom_site_aniso_U_12
Cu01 0.0359(3) 0.0489(3) 0.0391(3) 0.0205(2) 0.0167(2) 0.0220(3)
Cu02 0.0390(3) 0.0425(3) 0.0394(3) 0.0143(2) 0.0164(2) 0.0212(3)
Cu03 0.0421(3) 0.0428(3) 0.0358(3) 0.0146(2) 0.0155(2) 0.0231(3)
S004 0.0389(6) 0.0538(7) 0.0386(6) 0.0210(5) 0.0129(5) 0.0263(6)
S005 0.0376(6) 0.0602(8) 0.0416(6) 0.0182(6) 0.0187(5) 0.0237(6)
S006 0.0566(7) 0.0441(7) 0.0440(6) 0.0164(5) 0.0209(6) 0.0322(6)
Cl07 0.1114(14) 0.0718(11) 0.0732(10) -0.0026(9) 0.0158(10) 0.0322(11)
Cl8 0.0780(14) 0.155(2) 0.200(3) 0.064(2) 0.0246(15) 0.0503(15)
N009 0.039(2) 0.037(2) 0.0306(17) 0.0094(16) 0.0115(16) 0.0158(17)
N00A 0.040(2) 0.036(2) 0.0345(18) 0.0124(16) 0.0151(16) 0.0175(18)
N00C 0.038(2) 0.049(2) 0.042(2) 0.0213(18) 0.0187(17) 0.0229(19)
O00D 0.076(3) 0.048(2) 0.060(2) 0.0236(18) 0.0074(19) 0.026(2)
N10 0.076(3) 0.054(3) 0.061(3) 0.020(2) 0.031(3) 0.039(3)
O2 0.094(3) 0.105(3) 0.075(3) 0.033(2) 0.050(2) 0.069(3)
O3 0.054(2) 0.086(3) 0.067(2) 0.023(2) 0.0025(19) 0.022(2)
O00H 0.081(3) 0.083(3) 0.059(2) -0.004(2) 0.020(2) 0.024(3)
N11 0.043(2) 0.054(3) 0.057(3) 0.011(2) 0.018(2) 0.011(2)
O1 0.126(4) 0.136(4) 0.088(3) 0.086(3) 0.077(3) 0.092(3)
C00K 0.037(2) 0.044(3) 0.042(2) 0.020(2) 0.016(2) 0.022(2)
N12 0.048(2) 0.061(3) 0.064(3) 0.035(2) 0.017(2) 0.026(2)
C00M 0.038(2) 0.041(3) 0.037(2) 0.0121(19) 0.0148(19) 0.020(2)
C00N 0.032(2) 0.036(2) 0.034(2) 0.0145(18) 0.0140(18) 0.015(2)
C00O 0.039(2) 0.040(3) 0.034(2) 0.0104(19) 0.0111(19) 0.016(2)
C00P 0.045(3) 0.048(3) 0.037(2) 0.019(2) 0.021(2) 0.024(2)
C00Q 0.050(3) 0.043(3) 0.045(2) 0.016(2) 0.019(2) 0.027(2)
C00R 0.042(3) 0.050(3) 0.046(2) 0.018(2) 0.012(2) 0.023(2)
C00S 0.047(3) 0.034(3) 0.043(2) 0.010(2) 0.016(2) 0.009(2)
O00T 0.057(3) 0.076(3) 0.087(3) 0.031(2) 0.013(2) -0.010(2)
C00U 0.045(3) 0.041(3) 0.047(2) 0.022(2) 0.015(2) 0.020(2)
C00V 0.035(2) 0.045(3) 0.042(2) 0.010(2) 0.012(2) 0.012(2)
C00W 0.041(2) 0.040(3) 0.034(2) 0.0180(19) 0.0109(19) 0.016(2)
C00X 0.033(2) 0.053(3) 0.051(3) 0.013(2) 0.010(2) 0.013(2)
C00Y 0.047(3) 0.041(3) 0.031(2) 0.0085(19) 0.014(2) 0.017(2)
C00Z 0.036(3) 0.063(3) 0.051(3) 0.018(2) 0.020(2) 0.023(2)
C010 0.061(3) 0.035(3) 0.042(2) 0.015(2) 0.021(2) 0.023(2)
C011 0.030(2) 0.061(3) 0.036(2) 0.020(2) 0.0136(19) 0.009(2)
C012 0.040(3) 0.054(3) 0.047(3) 0.027(2) 0.016(2) 0.025(2)
C013 0.051(3) 0.046(3) 0.044(2) 0.024(2) 0.018(2) 0.023(2)
C014 0.038(2) 0.051(3) 0.050(3) 0.028(2) 0.019(2) 0.023(2)
C015 0.047(3) 0.039(3) 0.054(3) 0.019(2) 0.021(2) 0.010(2)
C016 0.041(3) 0.063(3) 0.043(3) 0.028(2) 0.014(2) 0.019(3)
C017 0.048(3) 0.041(3) 0.036(2) 0.011(2) 0.016(2) 0.024(2)
C018 0.053(3) 0.062(3) 0.054(3) 0.005(3) 0.027(2) 0.027(3)
C019 0.080(4) 0.055(3) 0.048(3) 0.024(2) 0.037(3) 0.046(3)
C01A 0.044(3) 0.082(4) 0.060(3) 0.017(3) 0.022(2) 0.041(3)
C01B 0.034(3) 0.076(4) 0.048(3) 0.011(3) 0.008(2) 0.031(3)
C01C 0.046(3) 0.040(3) 0.050(3) 0.015(2) 0.012(2) 0.022(2)
C01D 0.051(3) 0.063(4) 0.045(3) 0.018(3) 0.008(2) 0.018(3)
C01E 0.045(3) 0.070(4) 0.056(3) 0.029(3) 0.009(2) 0.015(3)
C01F 0.076(4) 0.070(4) 0.051(3) 0.032(3) 0.041(3) 0.048(3)
C01G 0.082(4) 0.045(3) 0.073(3) 0.036(3) 0.029(3) 0.026(3)
C01H 0.081(4) 0.091(5) 0.046(3) 0.026(3) 0.034(3) 0.032(4)
C01K 0.118(5) 0.078(4) 0.067(3) 0.049(3) 0.040(4) 0.059(4)
C01L 0.081(4) 0.064(4) 0.060(3) 0.010(3) 0.022(3) 0.029(3)

loop_
_atom_type_symbol
_atom_type_description
_atom_type_scat_dispersion_real
_atom_type_scat_dispersion_imag
_atom_type_scat_source
C C 0.0033 0.0016 'International Tables Vol C Tables 4.2.6.8 and 6.1.1.4'
H H 0.0000 0.0000 'International Tables Vol C Tables 4.2.6.8 and 6.1.1.4'
Cl Cl 0.1484 0.1585 'International Tables Vol C Tables 4.2.6.8 and 6.1.1.4'
Cu Cu 0.3201 1.2651 'International Tables Vol C Tables 4.2.6.8 and 6.1.1.4'
N N 0.0061 0.0033 'International Tables Vol C Tables 4.2.6.8 and 6.1.1.4'
O O 0.0106 0.0060 'International Tables Vol C Tables 4.2.6.8 and 6.1.1.4'
S S 0.1246 0.1234 'International Tables Vol C Tables 4.2.6.8 and 6.1.1.4'

loop_
_geom_angle_atom_site_label_1
_geom_angle_atom_site_label_2
_geom_angle_atom_site_label_3
_geom_angle
_geom_angle_site_symmetry_1
_geom_angle_site_symmetry_3
_geom_angle_publ_flag
Cu03 Cu01 Cu02 60.428(19) . . ?
S004 Cu01 Cu02 107.14(4) . . ?
S004 Cu01 Cu03 52.26(3) . . ?
S005 Cu01 Cu02 50.82(3) . . ?
S005 Cu01 Cu03 106.46(4) . . ?
S005 Cu01 S004 129.70(5) . . ?
N00C Cu01 Cu02 115.52(10) . . ?
N00C Cu01 Cu03 129.69(10) . . ?
N00C Cu01 S004 126.70(10) . . ?
N00C Cu01 S005 102.32(10) . . ?
Cu03 Cu02 Cu01 58.001(18) . . ?
S005 Cu02 Cu01 50.66(3) . . ?
S005 Cu02 Cu03 104.06(4) . . ?
S006 Cu02 Cu01 102.38(4) . . ?
S006 Cu02 Cu03 51.23(3) . . ?
S006 Cu02 S005 124.86(5) . . ?
N00A Cu02 Cu01 132.15(10) . . ?
N00A Cu02 Cu03 114.38(9) . . ?
N00A Cu02 S005 130.38(10) . . ?
N00A Cu02 S006 103.85(10) . . ?
Cu01 Cu03 Cu02 61.571(19) . . ?
S004 Cu03 Cu01 53.10(3) . . ?
S004 Cu03 Cu02 108.93(3) . . ?
S006 Cu03 Cu01 105.58(4) . . ?
S006 Cu03 Cu02 51.25(3) . . ?
S006 Cu03 S004 125.53(5) . . ?
N009 Cu03 Cu01 110.09(10) . . ?
N009 Cu03 Cu02 123.07(9) . . ?
N009 Cu03 S004 103.64(10) . . ?
N009 Cu03 S006 130.25(11) . . ?
Cu03 S004 Cu01 74.63(4) . . ?
C00W S004 Cu01 110.68(14) . . ?
C00W S004 Cu03 103.73(15) . . ?
Cu01 S005 Cu02 78.51(4) . . ?
C011 S005 Cu01 104.94(17) . . ?
C011 S005 Cu02 110.36(15) . . ?
Cu03 S006 Cu02 77.52(4) . . ?
C010 S006 Cu02 103.72(15) . . ?
C010 S006 Cu03 110.77(15) . . ?
C00M N009 Cu03 113.3(2) . . ?
C00P N009 Cu03 126.3(3) . . ?
C00P N009 C00M 120.4(3) . . ?
C00N N00A Cu02 114.4(3) . . ?
C00O N00A Cu02 126.7(3) . . ?
C00O N00A C00N 118.8(3) . . ?
C00K N00C Cu01 113.9(3) . . ?
C012 N00C Cu01 127.5(3) . . ?
C012 N00C C00K 118.4(4) . . ?
O2 N10 C00Q 117.9(5) . . ?
O00H N10 O2 123.4(5) . . ?
O00H N10 C00Q 118.7(4) . . ?
O3 N11 C00V 118.1(4) . . ?
O00T N11 O3 122.8(4) . . ?
O00T N11 C00V 119.0(4) . . ?
C00Z C00K N00C 120.6(4) . . ?
C00Z C00K C01B 119.8(4) . . ?
C01B C00K N00C 119.5(4) . . ?
O00D N12 C014 117.0(4) . . ?
O1 N12 O00D 124.7(4) . . ?
O1 N12 C014 118.3(4) . . ?
C00U C00M N009 120.1(4) . . ?
C00U C00M C013 119.2(4) . . ?
C013 C00M N009 120.4(4) . . ?
C017 C00N N00A 119.9(3) . . ?
C017 C00N C019 120.2(4) . . ?
C019 C00N N00A 119.8(4) . . ?
N00A C00O C00S 123.7(4) . . ?
N00A C00O C01E 122.3(4) . . ?
C00S C00O C01E 114.0(4) . . ?
N009 C00P C00Y 124.2(4) . . ?
N009 C00P C018 120.2(4) . . ?
C00Y C00P C018 115.5(4) . . ?
C00X C00Q N10 119.4(4) . . ?
C01A C00Q N10 118.8(4) . . ?
C01A C00Q C00X 121.7(4) . . ?
C00U C00R H00R 120.5 . . ?
C00V C00R H00R 120.5 . . ?
C00V C00R C00U 118.9(4) . . ?
C00O C00S H00S 113.3 . . ?
C010 C00S C00O 133.4(4) . . ?
C010 C00S H00S 113.3 . . ?
C00M C00U H00U 119.9 . . ?
C00R C00U C00M 120.3(4) . . ?
C00R C00U H00U 119.9 . . ?
C00R C00V N11 119.3(4) . . ?
C00R C00V C015 122.1(4) . . ?
C015 C00V N11 118.6(4) . . ?
C00Y C00W S004 128.7(3) . . ?
C00Y C00W C01D 119.0(4) . . ?
C01D C00W S004 112.2(3) . . ?
C00Q C00X H00X 120.6 . . ?
C00Q C00X C00Z 118.8(4) . . ?
C00Z C00X H00X 120.6 . . ?
C00P C00Y H00Y 113.4 . . ?
C00W C00Y C00P 133.1(4) . . ?
C00W C00Y H00Y 113.4 . . ?
C00K C00Z C00X 120.2(4) . . ?
C00K C00Z H00Z 119.9 . . ?
C00X C00Z H00Z 119.9 . . ?
C00S C010 S006 128.6(4) . . ?
C00S C010 C01G 118.4(4) . . ?
C01G C010 S006 112.9(4) . . ?
C016 C011 S005 127.8(3) . . ?
C016 C011 C01H 119.6(5) . . ?
C01H C011 S005 112.5(4) . . ?
N00C C012 C016 123.4(4) . . ?
N00C C012 C01K 121.2(4) . . ?
C016 C012 C01K 115.4(4) . . ?
C00M C013 H013 119.6 . . ?
C015 C013 C00M 120.7(4) . . ?
C015 C013 H013 119.6 . . ?
C01C C014 N12 119.2(4) . . ?
C01F C014 N12 118.1(4) . . ?
C01F C014 C01C 122.7(4) . . ?
C00V C015 H015 120.6 . . ?
C013 C015 C00V 118.8(4) . . ?
C013 C015 H015 120.6 . . ?
C011 C016 C012 133.2(4) . . ?
C011 C016 H016 113.4 . . ?
C012 C016 H016 113.4 . . ?
C00N C017 H017 119.9 . . ?
C00N C017 C01C 120.2(4) . . ?
C01C C017 H017 119.9 . . ?
C00P C018 H01A 109.5 . . ?
C00P C018 H01B 109.5 . . ?
C00P C018 H01C 109.5 . . ?
H01A C018 H01B 109.5 . . ?
H01A C018 H01C 109.5 . . ?
H01B C018 H01C 109.5 . . ?
C00N C019 H019 120.1 . . ?
C01F C019 C00N 119.7(4) . . ?
C01F C019 H019 120.1 . . ?
C00Q C01A H01D 120.3 . . ?
C00Q C01A C01B 119.4(4) . . ?
C01B C01A H01D 120.3 . . ?
C00K C01B H01E 120.0 . . ?
C01A C01B C00K 120.1(4) . . ?
C01A C01B H01E 120.0 . . ?
C014 C01C C017 118.3(4) . . ?
C014 C01C H01F 120.9 . . ?
C017 C01C H01F 120.9 . . ?
C00W C01D H01G 109.5 . . ?
C00W C01D H01H 109.5 . . ?
C00W C01D H01I 109.5 . . ?
H01G C01D H01H 109.5 . . ?
H01G C01D H01I 109.5 . . ?
H01H C01D H01I 109.5 . . ?
C00O C01E H01J 109.5 . . ?
C00O C01E H01K 109.5 . . ?
C00O C01E H01L 109.5 . . ?
H01J C01E H01K 109.5 . . ?
H01J C01E H01L 109.5 . . ?
H01K C01E H01L 109.5 . . ?
C014 C01F C019 118.8(4) . . ?
C014 C01F H01M 120.6 . . ?
C019 C01F H01M 120.6 . . ?
C010 C01G H01N 109.5 . . ?
C010 C01G H01O 109.5 . . ?
C010 C01G H01P 109.5 . . ?
H01N C01G H01O 109.5 . . ?
H01N C01G H01P 109.5 . . ?
H01O C01G H01P 109.5 . . ?
C011 C01H H01Q 109.5 . . ?
C011 C01H H01R 109.5 . . ?
C011 C01H H01S 109.5 . . ?
H01Q C01H H01R 109.5 . . ?
H01Q C01H H01S 109.5 . . ?
H01R C01H H01S 109.5 . . ?
C012 C01K H01T 109.5 . . ?
C012 C01K H01U 109.5 . . ?
C012 C01K H01V 109.5 . . ?
H01T C01K H01U 109.5 . . ?
H01T C01K H01V 109.5 . . ?
H01U C01K H01V 109.5 . . ?
Cl07 C01L H01W 109.0 . . ?
Cl07 C01L H01X 109.0 . . ?
Cl8 C01L Cl07 112.8(3) . . ?
Cl8 C01L H01W 109.0 . . ?
Cl8 C01L H01X 109.0 . . ?
H01W C01L H01X 107.8 . . ?

loop_
_geom_bond_atom_site_label_1
_geom_bond_atom_site_label_2
_geom_bond_distance
_geom_bond_site_symmetry_2
_geom_bond_publ_flag
Cu01 Cu02 2.7987(8) . ?
Cu01 Cu03 2.6990(7) . ?
Cu01 S004 2.2384(11) . ?
Cu01 S005 2.2089(12) . ?
Cu01 N00C 1.973(4) . ?
Cu02 Cu03 2.7680(7) . ?
Cu02 S005 2.2139(13) . ?
Cu02 S006 2.2110(12) . ?
Cu02 N00A 1.967(3) . ?
Cu03 S004 2.2135(13) . ?
Cu03 S006 2.2104(12) . ?
Cu03 N009 1.970(3) . ?
S004 C00W 1.754(4) . ?
S005 C011 1.761(5) . ?
S006 C010 1.749(5) . ?
Cl07 C01L 1.738(6) . ?
Cl8 C01L 1.716(6) . ?
N009 C00M 1.429(5) . ?
N009 C00P 1.305(5) . ?
N00A C00N 1.431(5) . ?
N00A C00O 1.292(5) . ?
N00C C00K 1.421(5) . ?
N00C C012 1.303(5) . ?
O00D N12 1.236(5) . ?
N10 O2 1.226(5) . ?
N10 O00H 1.214(5) . ?
N10 C00Q 1.464(6) . ?
O3 N11 1.219(5) . ?
N11 O00T 1.207(5) . ?
N11 C00V 1.465(6) . ?
O1 N12 1.217(5) . ?
C00K C00Z 1.376(6) . ?
C00K C01B 1.386(6) . ?
N12 C014 1.480(6) . ?
C00M C00U 1.390(6) . ?
C00M C013 1.394(6) . ?
C00N C017 1.383(6) . ?
C00N C019 1.394(5) . ?
C00O C00S 1.464(6) . ?
C00O C01E 1.514(6) . ?
C00P C00Y 1.453(6) . ?
C00P C018 1.526(6) . ?
C00Q C00X 1.375(6) . ?
C00Q C01A 1.364(6) . ?
C00R H00R 0.9500 . ?
C00R C00U 1.384(6) . ?
C00R C00V 1.365(6) . ?
C00S H00S 0.9500 . ?
C00S C010 1.342(6) . ?
C00U H00U 0.9500 . ?
C00V C015 1.386(6) . ?
C00W C00Y 1.338(6) . ?
C00W C01D 1.508(6) . ?
C00X H00X 0.9500 . ?
C00X C00Z 1.390(6) . ?
C00Y H00Y 0.9500 . ?
C00Z H00Z 0.9500 . ?
C010 C01G 1.517(6) . ?
C011 C016 1.332(7) . ?
C011 C01H 1.517(6) . ?
C012 C016 1.461(6) . ?
C012 C01K 1.507(7) . ?
C013 H013 0.9500 . ?
C013 C015 1.366(6) . ?
C014 C01C 1.378(6) . ?
C014 C01F 1.369(6) . ?
C015 H015 0.9500 . ?
C016 H016 0.9500 . ?
C017 H017 0.9500 . ?
C017 C01C 1.385(6) . ?
C018 H01A 0.9800 . ?
C018 H01B 0.9800 . ?
C018 H01C 0.9800 . ?
C019 H019 0.9500 . ?
C019 C01F 1.382(6) . ?
C01A H01D 0.9500 . ?
C01A C01B 1.380(6) . ?
C01B H01E 0.9500 . ?
C01C H01F 0.9500 . ?
C01D H01G 0.9800 . ?
C01D H01H 0.9800 . ?
C01D H01I 0.9800 . ?
C01E H01J 0.9800 . ?
C01E H01K 0.9800 . ?
C01E H01L 0.9800 . ?
C01F H01M 0.9500 . ?
C01G H01N 0.9800 . ?
C01G H01O 0.9800 . ?
C01G H01P 0.9800 . ?
C01H H01Q 0.9800 . ?
C01H H01R 0.9800 . ?
C01H H01S 0.9800 . ?
C01K H01T 0.9800 . ?
C01K H01U 0.9800 . ?
C01K H01V 0.9800 . ?
C01L H01W 0.9900 . ?
C01L H01X 0.9900 . ?

loop_
_geom_torsion_atom_site_label_1
_geom_torsion_atom_site_label_2
_geom_torsion_atom_site_label_3
_geom_torsion_atom_site_label_4
_geom_torsion
_geom_torsion_site_symmetry_1
_geom_torsion_site_symmetry_2
_geom_torsion_site_symmetry_3
_geom_torsion_site_symmetry_4
_geom_torsion_publ_flag
Cu01 S004 C00W C00Y 72.8(4) . . . . ?
Cu01 S004 C00W C01D -110.0(3) . . . . ?
Cu01 S005 C011 C016 7.4(5) . . . . ?
Cu01 S005 C011 C01H -177.1(3) . . . . ?
Cu01 N00C C00K C00Z 80.7(4) . . . . ?
Cu01 N00C C00K C01B -94.5(4) . . . . ?
Cu01 N00C C012 C016 9.3(6) . . . . ?
Cu01 N00C C012 C01K -170.7(4) . . . . ?
Cu02 S005 C011 C016 90.4(4) . . . . ?
Cu02 S005 C011 C01H -94.1(3) . . . . ?
Cu02 S006 C010 C00S 2.6(5) . . . . ?
Cu02 S006 C010 C01G 178.4(3) . . . . ?
Cu02 N00A C00N C017 -78.0(4) . . . . ?
Cu02 N00A C00N C019 98.8(4) . . . . ?
Cu02 N00A C00O C00S 2.4(6) . . . . ?
Cu02 N00A C00O C01E -176.1(3) . . . . ?
Cu03 S004 C00W C00Y -5.8(4) . . . . ?
Cu03 S004 C00W C01D 171.5(3) . . . . ?
Cu03 S006 C010 C00S 84.2(4) . . . . ?
Cu03 S006 C010 C01G -99.9(3) . . . . ?
Cu03 N009 C00M C00U -87.2(4) . . . . ?
Cu03 N009 C00M C013 87.0(4) . . . . ?
Cu03 N009 C00P C00Y -2.9(6) . . . . ?
Cu03 N009 C00P C018 179.7(3) . . . . ?
S004 C00W C00Y C00P 4.7(8) . . . . ?
S005 C011 C016 C012 -1.8(8) . . . . ?
N009 C00M C00U C00R 174.6(4) . . . . ?
N009 C00M C013 C015 -174.4(4) . . . . ?
N009 C00P C00Y C00W 0.8(8) . . . . ?
N00A C00N C017 C01C 179.2(4) . . . . ?
N00A C00N C019 C01F -178.4(4) . . . . ?
N00A C00O C00S C010 -2.1(8) . . . . ?
N00C C00K C00Z C00X -176.9(4) . . . . ?
N00C C00K C01B C01A 176.8(4) . . . . ?
N00C C012 C016 C011 -8.3(8) . . . . ?
O00D N12 C014 C01C -14.5(6) . . . . ?
O00D N12 C014 C01F 165.1(4) . . . . ?
N10 C00Q C00X C00Z 178.5(4) . . . . ?
N10 C00Q C01A C01B -178.7(5) . . . . ?
O2 N10 C00Q C00X -178.8(4) . . . . ?
O2 N10 C00Q C01A -0.5(7) . . . . ?
O3 N11 C00V C00R 8.9(7) . . . . ?
O3 N11 C00V C015 -168.2(5) . . . . ?
O00H N10 C00Q C00X 2.4(7) . . . . ?
O00H N10 C00Q C01A -179.3(5) . . . . ?
N11 C00V C015 C013 176.7(4) . . . . ?
O1 N12 C014 C01C 166.5(4) . . . . ?
O1 N12 C014 C01F -13.9(6) . . . . ?
C00K N00C C012 C016 -176.6(4) . . . . ?
C00K N00C C012 C01K 3.5(6) . . . . ?
N12 C014 C01C C017 178.7(4) . . . . ?
N12 C014 C01F C019 -178.0(4) . . . . ?
C00M N009 C00P C00Y 177.2(4) . . . . ?
C00M N009 C00P C018 -0.2(6) . . . . ?
C00M C013 C015 C00V 0.2(7) . . . . ?
C00N N00A C00O C00S 177.8(4) . . . . ?
C00N N00A C00O C01E -0.7(6) . . . . ?
C00N C017 C01C C014 -1.1(6) . . . . ?
C00N C019 C01F C014 -0.4(7) . . . . ?
C00O N00A C00N C017 106.1(5) . . . . ?
C00O N00A C00N C019 -77.1(5) . . . . ?
C00O C00S C010 S006 -1.0(8) . . . . ?
C00O C00S C010 C01G -176.7(5) . . . . ?
C00P N009 C00M C00U 92.8(5) . . . . ?
C00P N009 C00M C013 -93.1(5) . . . . ?
C00Q C00X C00Z C00K 0.8(7) . . . . ?
C00Q C01A C01B C00K -0.5(8) . . . . ?
C00R C00V C015 C013 -0.4(7) . . . . ?
O00T N11 C00V C00R -172.9(5) . . . . ?
O00T N11 C00V C015 10.0(7) . . . . ?
C00U C00M C013 C015 -0.2(7) . . . . ?
C00U C00R C00V N11 -176.5(4) . . . . ?
C00U C00R C00V C015 0.5(7) . . . . ?
C00V C00R C00U C00M -0.5(7) . . . . ?
C00X C00Q C01A C01B -0.3(8) . . . . ?
C00Z C00K C01B C01A 1.6(7) . . . . ?
C012 N00C C00K C00Z -94.3(5) . . . . ?
C012 N00C C00K C01B 90.5(5) . . . . ?
C013 C00M C00U C00R 0.4(6) . . . . ?
C017 C00N C019 C01F -1.6(7) . . . . ?
C018 C00P C00Y C00W 178.2(5) . . . . ?
C019 C00N C017 C01C 2.4(6) . . . . ?
C01A C00Q C00X C00Z 0.2(7) . . . . ?
C01B C00K C00Z C00X -1.7(7) . . . . ?
C01C C014 C01F C019 1.6(7) . . . . ?
C01D C00W C00Y C00P -172.4(4) . . . . ?
C01E C00O C00S C010 176.6(5) . . . . ?
C01F C014 C01C C017 -0.9(7) . . . . ?
C01H C011 C016 C012 -177.0(5) . . . . ?
C01K C012 C016 C011 171.7(5) . . . . ?

loop_
_smtbx_masks_void_nr
_smtbx_masks_void_average_x
_smtbx_masks_void_average_y
_smtbx_masks_void_average_z
_smtbx_masks_void_volume
_smtbx_masks_void_count_electrons
_smtbx_masks_void_content
1 0.000 0.000 0.000 246.8 101.2 ?
